data_4068284
loop_
_publ_author_name
'Fang, Min'
'Jones, Nathan D.'
'Friesen, Kristina'
'Lin, Guanyang'
'Ferguson, Michael J.'
'McDonald, Robert'
'Lukowski, Robert'
'Cavell, Ronald G.'

_publ_section_title
;
 Bimetallic, Spirocyclic, Methylene-Bridged Carbene Complexes of Rhodium
 and Palladium Derived by Stepwise Metalations of Lithiated
 Bis(diphenylphosphoranotrimethylsilylimido)methandiide
;
_journal_issue 6
_journal_name_full Organometallics
_journal_page_first 1652
_journal_paper_doi 10.1021/om8005678
_journal_volume 28
_journal_year 2009
_chemical_formula_moiety 'C43 H60 Li N2 O P2 Rh Si2, 1.5(C6 H6)'
_chemical_formula_sum 'C52 H69 Li N2 O P2 Rh Si2'
_chemical_formula_weight 966.06
_chemical_name_systematic
;

 ?

;
_space_group_IT_number 2
_symmetry_cell_setting triclinic
_symmetry_space_group_name_Hall '-P 1'
_symmetry_space_group_name_H-M 'P -1'
_atom_sites_solution_hydrogens geom
_atom_sites_solution_primary direct
_atom_sites_solution_secondary difmap
_audit_creation_method 'manual editing of SHELXL template'
_cell_angle_alpha 74.0271(11)
_cell_angle_beta 85.5899(12)
_cell_angle_gamma 67.1842(11)
_cell_formula_units_Z 2
_cell_length_a 10.9009(9)
_cell_length_b 13.2220(10)
_cell_length_c 19.9057(16)
_cell_measurement_reflns_used 5921
_cell_measurement_temperature 193(2)
_cell_measurement_theta_max 26.31
_cell_measurement_theta_min 2.17
_cell_volume 2541.0(4)
_computing_cell_refinement 'Bruker SAINT (Bruker, 1997)'
_computing_data_collection 'Bruker SMART (Bruker, 1997)'
_computing_data_reduction 'Bruker SAINT (Bruker, 1997)'
_computing_molecular_graphics 'Bruker SHELXTL (Bruker, 1997)'
_computing_publication_material 'Bruker SHELXTL (Bruker, 1997)'
_computing_structure_refinement 'SHELXL-97 (Sheldrick, 1997)'
_computing_structure_solution 'SIR97 (Altomare et al., 1999)'
_diffrn_ambient_temperature 193(2)
_diffrn_detector_area_resol_mean 8.192
_diffrn_measured_fraction_theta_full 0.992
_diffrn_measured_fraction_theta_max 0.992
_diffrn_measurement_device_type 'Bruker PLATFORM diffractometer/SMART 1000 CCD area detector'
_diffrn_measurement_method '\w scans'
_diffrn_radiation_monochromator graphite
_diffrn_radiation_source 'fine-focus sealed tube'
_diffrn_radiation_type MoK\a
_diffrn_radiation_wavelength 0.71073
_diffrn_reflns_av_R_equivalents 0.0275
_diffrn_reflns_av_sigmaI/netI 0.0426
_diffrn_reflns_limit_h_max 13
_diffrn_reflns_limit_h_min -13
_diffrn_reflns_limit_k_max 16
_diffrn_reflns_limit_k_min -16
_diffrn_reflns_limit_l_max 24
_diffrn_reflns_limit_l_min -24
_diffrn_reflns_number 19717
_diffrn_reflns_theta_full 26.37
_diffrn_reflns_theta_max 26.37
_diffrn_reflns_theta_min 1.06
_diffrn_standards_decay_% 0
_diffrn_standards_interval_time 0
_diffrn_standards_number 0
_exptl_absorpt_coefficient_mu 0.484
_exptl_absorpt_correction_T_max 0.9354
_exptl_absorpt_correction_T_min 0.8685
_exptl_absorpt_correction_type integration
_exptl_absorpt_process_details 'Bruker SHELXTL (Bruker, 1997)'
_exptl_crystal_colour orange
_exptl_crystal_density_diffrn 1.263
_exptl_crystal_density_method 'not measured'
_exptl_crystal_description fragment
_exptl_crystal_F_000 1018
_exptl_crystal_size_max 0.30
_exptl_crystal_size_mid 0.18
_exptl_crystal_size_min 0.14
_refine_diff_density_max 0.791
_refine_diff_density_min -0.373
_refine_diff_density_rms 0.083
_refine_ls_extinction_method none
_refine_ls_goodness_of_fit_ref 1.075
_refine_ls_hydrogen_treatment constr
_refine_ls_matrix_type full
_refine_ls_number_parameters 550
_refine_ls_number_reflns 10314
_refine_ls_number_restraints 0
_refine_ls_restrained_S_all 1.075
_refine_ls_R_factor_all 0.0429
_refine_ls_R_factor_gt 0.0344
_refine_ls_shift/su_max 0.002
_refine_ls_shift/su_mean 0.000
_refine_ls_structure_factor_coef Fsqd
_refine_ls_weighting_details 'calc w=1/[\s^2^(Fo^2^)+(0.0504P)^2^+0.8504P] where P=(Fo^2^+2Fc^2^)/3'
_refine_ls_weighting_scheme calc
_refine_ls_wR_factor_gt 0.0882
_refine_ls_wR_factor_ref 0.0968
_reflns_number_gt 8904
_reflns_number_total 10314
_reflns_threshold_expression I>2\s(I)
_cod_data_source_file om8005678_si_002.cif
_cod_data_source_block 6
_cod_depositor_comments
;
The following automatic conversions were performed:

'_symmetry_cell_setting' value 'Triclinic' changed to 'triclinic'
according to /home/saulius/struct/CIF-dictionaries/cif_core.dic
dictionary named 'cif_core.dic' version 2.4.2 from 2011-04-26.

Automatic conversion script
Id: cif_fix_values 1715 2011-07-08 13:25:40Z adriana 
;
_cod_database_code 4068284

loop_
_symmetry_equiv_pos_as_xyz
'x, y, z'
'-x, -y, -z'

loop_
_atom_site_label
_atom_site_type_symbol
_atom_site_fract_x
_atom_site_fract_y
_atom_site_fract_z
_atom_site_U_iso_or_equiv
_atom_site_adp_type
_atom_site_occupancy
_atom_site_symmetry_multiplicity
_atom_site_calc_flag
_atom_site_refinement_flags
Rh Rh 0.113636(16) 0.439065(13) 0.181843(9) 0.01992(6) Uani 1 1 d .
P1 P 0.25453(5) 0.19161(5) 0.17777(3) 0.01999(12) Uani 1 1 d .
P2 P -0.02607(5) 0.24089(5) 0.20948(3) 0.01917(12) Uani 1 1 d .
Si1 Si 0.35693(7) -0.03413(6) 0.14206(4) 0.03110(16) Uani 1 1 d .
Si2 Si -0.03291(7) 0.18270(6) 0.36598(3) 0.03000(15) Uani 1 1 d .
O O 0.2415(2) -0.12519(17) 0.34452(11) 0.0516(5) Uani 1 1 d .
N1 N 0.27737(19) 0.06159(16) 0.18913(10) 0.0252(4) Uani 1 1 d .
N2 N 0.02505(18) 0.16528(15) 0.28608(10) 0.0233(4) Uani 1 1 d .
C1 C 0.0882(2) 0.29672(17) 0.16002(11) 0.0198(4) Uani 1 1 d .
H1 H 0.0656 0.3161 0.1091 0.024 Uiso 1 1 calc R
C2 C -0.0205(3) 0.5736(2) 0.09295(13) 0.0319(5) Uani 1 1 d .
H2 H -0.0878 0.5516 0.0756 0.038 Uiso 1 1 calc R
C3 C 0.1062(3) 0.5257(2) 0.07094(13) 0.0310(5) Uani 1 1 d .
H3 H 0.1134 0.4762 0.0396 0.037 Uiso 1 1 calc R
C4 C 0.2152(3) 0.5729(3) 0.06100(15) 0.0427(7) Uani 1 1 d .
H4A H 0.3015 0.5112 0.0577 0.051 Uiso 1 1 calc R
H4B H 0.1974 0.6330 0.0162 0.051 Uiso 1 1 calc R
C5 C 0.2265(3) 0.6222(3) 0.11931(16) 0.0459(7) Uani 1 1 d .
H5A H 0.3172 0.6220 0.1205 0.055 Uiso 1 1 calc R
H5B H 0.1625 0.7023 0.1094 0.055 Uiso 1 1 calc R
C6 C 0.1993(3) 0.5571(2) 0.19012(14) 0.0310(5) Uani 1 1 d .
H6 H 0.2749 0.5244 0.2252 0.037 Uiso 1 1 calc R
C7 C 0.0742(3) 0.5846(2) 0.21850(14) 0.0302(5) Uani 1 1 d .
H7 H 0.0765 0.5678 0.2706 0.036 Uiso 1 1 calc R
C8 C -0.0511(3) 0.6823(2) 0.18378(15) 0.0414(7) Uani 1 1 d .
H8A H -0.0451 0.7546 0.1850 0.050 Uiso 1 1 calc R
H8B H -0.1282 0.6755 0.2116 0.050 Uiso 1 1 calc R
C9 C -0.0775(3) 0.6889(2) 0.10870(16) 0.0430(7) Uani 1 1 d .
H9A H -0.0382 0.7398 0.0771 0.052 Uiso 1 1 calc R
H9B H -0.1748 0.7230 0.0988 0.052 Uiso 1 1 calc R
C11 C 0.3012(2) 0.21359(19) 0.25576(12) 0.0229(5) Uani 1 1 d .
C12 C 0.2307(2) 0.32258(19) 0.26564(12) 0.0232(5) Uani 1 1 d .
C13 C 0.2675(3) 0.3377(2) 0.32755(13) 0.0324(5) Uani 1 1 d .
H13 H 0.2226 0.4091 0.3377 0.039 Uiso 1 1 calc R
C14 C 0.3657(3) 0.2535(2) 0.37388(14) 0.0405(6) Uani 1 1 d .
H14 H 0.3865 0.2678 0.4150 0.049 Uiso 1 1 calc R
C15 C 0.4347(3) 0.1480(2) 0.36109(14) 0.0407(6) Uani 1 1 d .
H15 H 0.5036 0.0905 0.3926 0.049 Uiso 1 1 calc R
C16 C 0.4016(3) 0.1279(2) 0.30199(14) 0.0325(6) Uani 1 1 d .
H16 H 0.4471 0.0559 0.2927 0.039 Uiso 1 1 calc R
C17 C 0.3139(6) -0.1616(3) 0.1777(2) 0.0944(17) Uani 1 1 d .
H17A H 0.3342 -0.1903 0.2282 0.142 Uiso 1 1 calc R
H17B H 0.3660 -0.2210 0.1547 0.142 Uiso 1 1 calc R
H17C H 0.2187 -0.1407 0.1691 0.142 Uiso 1 1 calc R
C18 C 0.3100(4) 0.0134(3) 0.04723(18) 0.0640(10) Uani 1 1 d .
H18A H 0.3352 0.0780 0.0244 0.096 Uiso 1 1 calc R
H18B H 0.2136 0.0366 0.0415 0.096 Uiso 1 1 calc R
H18C H 0.3566 -0.0494 0.0259 0.096 Uiso 1 1 calc R
C19 C 0.5410(3) -0.0802(4) 0.1488(2) 0.0729(12) Uani 1 1 d .
H19A H 0.5658 -0.0149 0.1275 0.109 Uiso 1 1 calc R
H19B H 0.5837 -0.1395 0.1243 0.109 Uiso 1 1 calc R
H19C H 0.5705 -0.1105 0.1982 0.109 Uiso 1 1 calc R
C21 C 0.3516(2) 0.24137(19) 0.10768(13) 0.0258(5) Uani 1 1 d .
C22 C 0.4737(3) 0.2430(2) 0.12230(15) 0.0379(6) Uani 1 1 d .
H22 H 0.5055 0.2198 0.1694 0.046 Uiso 1 1 calc R
C23 C 0.5492(3) 0.2783(3) 0.06868(18) 0.0539(8) Uani 1 1 d .
H23 H 0.6322 0.2793 0.0792 0.065 Uiso 1 1 calc R
C24 C 0.5042(3) 0.3117(3) 0.00056(18) 0.0588(9) Uani 1 1 d .
H24 H 0.5561 0.3361 -0.0360 0.071 Uiso 1 1 calc R
C25 C 0.3838(3) 0.3101(3) -0.01531(16) 0.0482(7) Uani 1 1 d .
H25 H 0.3529 0.3333 -0.0626 0.058 Uiso 1 1 calc R
C26 C 0.3084(3) 0.2745(2) 0.03812(13) 0.0339(6) Uani 1 1 d .
H26 H 0.2262 0.2726 0.0271 0.041 Uiso 1 1 calc R
C27 C 0.1003(3) 0.0838(3) 0.43282(14) 0.0454(7) Uani 1 1 d .
H27A H 0.1805 0.1011 0.4225 0.055 Uiso 1 1 calc R
H27B H 0.1206 0.0052 0.4320 0.055 Uiso 1 1 calc R
H27C H 0.0700 0.0930 0.4792 0.055 Uiso 1 1 calc R
C28 C -0.0750(3) 0.3283(3) 0.37696(16) 0.0490(8) Uani 1 1 d .
H28A H 0.0017 0.3503 0.3650 0.059 Uiso 1 1 calc R
H28B H -0.0975 0.3281 0.4256 0.059 Uiso 1 1 calc R
H28C H -0.1513 0.3828 0.3460 0.059 Uiso 1 1 calc R
C29 C -0.1837(3) 0.1474(3) 0.38756(16) 0.0538(8) Uani 1 1 d .
H29A H -0.1645 0.0708 0.3831 0.065 Uiso 1 1 calc R
H29B H -0.2575 0.2027 0.3553 0.065 Uiso 1 1 calc R
H29C H -0.2081 0.1501 0.4356 0.065 Uiso 1 1 calc R
C31 C -0.0608(2) 0.15248(18) 0.16291(12) 0.0226(5) Uani 1 1 d .
C32 C -0.1001(3) 0.0652(2) 0.20227(14) 0.0331(6) Uani 1 1 d .
H32 H -0.1033 0.0512 0.2517 0.040 Uiso 1 1 calc R
C33 C -0.1342(3) -0.0005(2) 0.16989(16) 0.0411(7) Uani 1 1 d .
H33 H -0.1623 -0.0585 0.1970 0.049 Uiso 1 1 calc R
C34 C -0.1275(3) 0.0174(2) 0.09864(16) 0.0425(7) Uani 1 1 d .
H34 H -0.1500 -0.0288 0.0767 0.051 Uiso 1 1 calc R
C35 C -0.0886(3) 0.1019(2) 0.05926(15) 0.0400(6) Uani 1 1 d .
H35 H -0.0845 0.1144 0.0100 0.048 Uiso 1 1 calc R
C36 C -0.0550(3) 0.1696(2) 0.09124(13) 0.0308(5) Uani 1 1 d .
H36 H -0.0280 0.2279 0.0636 0.037 Uiso 1 1 calc R
C41 C -0.1892(2) 0.35524(19) 0.20747(12) 0.0232(5) Uani 1 1 d .
C42 C -0.3032(3) 0.3323(2) 0.20902(17) 0.0412(7) Uani 1 1 d .
H42 H -0.2966 0.2606 0.2046 0.049 Uiso 1 1 calc R
C43 C -0.4269(3) 0.4128(3) 0.2170(2) 0.0545(9) Uani 1 1 d .
H43 H -0.5042 0.3956 0.2185 0.065 Uiso 1 1 calc R
C44 C -0.4385(3) 0.5175(2) 0.22269(17) 0.0428(7) Uani 1 1 d .
H44 H -0.5233 0.5725 0.2282 0.051 Uiso 1 1 calc R
C45 C -0.3262(3) 0.5418(2) 0.22033(15) 0.0371(6) Uani 1 1 d .
H45 H -0.3337 0.6142 0.2237 0.045 Uiso 1 1 calc R
C46 C -0.2018(2) 0.4612(2) 0.21300(13) 0.0304(5) Uani 1 1 d .
H46 H -0.1248 0.4787 0.2118 0.036 Uiso 1 1 calc R
C51 C 0.3836(4) -0.1865(3) 0.3640(2) 0.0782(13) Uani 1 1 d .
H51A H 0.4076 -0.2680 0.3672 0.094 Uiso 1 1 calc R
H51B H 0.4355 -0.1573 0.3261 0.094 Uiso 1 1 calc R
C52 C 0.4231(4) -0.1775(4) 0.4295(2) 0.0825(13) Uani 1 1 d .
H52A H 0.5173 -0.2260 0.4403 0.099 Uiso 1 1 calc R
H52B H 0.3690 -0.2022 0.4671 0.099 Uiso 1 1 calc R
H52C H 0.4095 -0.0982 0.4252 0.099 Uiso 1 1 calc R
C53 C 0.1489(6) -0.1787(4) 0.3745(2) 0.0973(17) Uani 1 1 d .
H53A H 0.1787 -0.2220 0.4235 0.117 Uiso 1 1 calc R
H53B H 0.0606 -0.1180 0.3758 0.117 Uiso 1 1 calc R
C54 C 0.1332(6) -0.2548(5) 0.3387(3) 0.1050(17) Uani 1 1 d .
H54A H 0.0752 -0.2915 0.3653 0.126 Uiso 1 1 calc R
H54B H 0.2205 -0.3131 0.3346 0.126 Uiso 1 1 calc R
H54C H 0.0932 -0.2113 0.2919 0.126 Uiso 1 1 calc R
Li Li 0.1863(4) 0.0241(4) 0.2799(2) 0.0352(10) Uani 1 1 d .
C61 C 0.7597(4) 0.7719(4) 0.33027(19) 0.0630(9) Uani 1 1 d .
H61 H 0.7327 0.7905 0.2827 0.076 Uiso 1 1 calc R
C62 C 0.7392(4) 0.8575(4) 0.3606(2) 0.0719(11) Uani 1 1 d .
H62 H 0.6991 0.9346 0.3341 0.086 Uiso 1 1 calc R
C63 C 0.7752(5) 0.8334(5) 0.4275(3) 0.0849(14) Uani 1 1 d .
H63 H 0.7611 0.8936 0.4482 0.102 Uiso 1 1 calc R
C64 C 0.8319(5) 0.7238(6) 0.4664(2) 0.0935(17) Uani 1 1 d .
H64 H 0.8565 0.7072 0.5142 0.112 Uiso 1 1 calc R
C65 C 0.8538(5) 0.6349(5) 0.4355(3) 0.0910(15) Uani 1 1 d .
H65 H 0.8930 0.5579 0.4622 0.109 Uiso 1 1 calc R
C66 C 0.8181(4) 0.6603(4) 0.3665(2) 0.0687(10) Uani 1 1 d .
H66 H 0.8337 0.6015 0.3443 0.082 Uiso 1 1 calc R
C71 C 0.5196(11) 0.4674(4) 0.4392(4) 0.146(3) Uani 1 1 d .
H71 H 0.5345 0.4451 0.3969 0.176 Uiso 1 1 calc R
C72 C 0.4038(8) 0.4786(5) 0.4742(6) 0.140(3) Uani 1 1 d .
H72 H 0.3361 0.4634 0.4565 0.168 Uiso 1 1 calc R
C73 C 0.3870(7) 0.5103(5) 0.5318(5) 0.135(3) Uani 1 1 d .
H73 H 0.3056 0.5183 0.5549 0.163 Uiso 1 1 calc R

loop_
_atom_site_aniso_label
_atom_site_aniso_U_11
_atom_site_aniso_U_22
_atom_site_aniso_U_33
_atom_site_aniso_U_23
_atom_site_aniso_U_13
_atom_site_aniso_U_12
Rh 0.02060(10) 0.01699(10) 0.02245(10) -0.00510(7) 0.00056(7) -0.00756(7)
P1 0.0183(3) 0.0196(3) 0.0222(3) -0.0069(2) 0.0016(2) -0.0065(2)
P2 0.0181(3) 0.0179(3) 0.0218(3) -0.0063(2) 0.0016(2) -0.0066(2)
Si1 0.0326(4) 0.0240(3) 0.0345(4) -0.0141(3) 0.0031(3) -0.0046(3)
Si2 0.0301(4) 0.0338(4) 0.0224(3) -0.0072(3) 0.0043(3) -0.0092(3)
O 0.0640(14) 0.0323(11) 0.0490(13) -0.0003(9) -0.0005(11) -0.0152(10)
N1 0.0262(10) 0.0211(9) 0.0286(10) -0.0096(8) 0.0023(8) -0.0077(8)
N2 0.0238(10) 0.0216(9) 0.0223(10) -0.0055(8) 0.0017(8) -0.0067(8)
C1 0.0190(10) 0.0195(10) 0.0212(11) -0.0049(8) 0.0014(8) -0.0080(8)
C2 0.0350(14) 0.0255(12) 0.0322(13) -0.0048(10) -0.0094(11) -0.0084(10)
C3 0.0384(14) 0.0292(13) 0.0240(12) -0.0013(10) -0.0022(10) -0.0147(11)
C4 0.0485(17) 0.0443(16) 0.0350(15) -0.0005(12) 0.0068(13) -0.0251(14)
C5 0.0461(17) 0.0511(18) 0.0496(18) -0.0051(14) 0.0057(14) -0.0347(15)
C6 0.0333(13) 0.0289(13) 0.0378(14) -0.0099(11) -0.0003(11) -0.0182(11)
C7 0.0374(14) 0.0243(12) 0.0329(13) -0.0132(10) 0.0009(11) -0.0122(10)
C8 0.0478(17) 0.0268(13) 0.0441(16) -0.0155(12) 0.0012(13) -0.0042(12)
C9 0.0404(16) 0.0259(13) 0.0528(18) -0.0070(12) -0.0109(13) -0.0024(11)
C11 0.0209(11) 0.0244(11) 0.0228(11) -0.0054(9) -0.0010(9) -0.0083(9)
C12 0.0237(11) 0.0238(11) 0.0231(11) -0.0048(9) 0.0003(9) -0.0109(9)
C13 0.0376(14) 0.0319(13) 0.0307(13) -0.0123(11) -0.0021(11) -0.0131(11)
C14 0.0474(16) 0.0470(16) 0.0286(14) -0.0120(12) -0.0105(12) -0.0164(13)
C15 0.0400(15) 0.0382(15) 0.0350(15) -0.0036(12) -0.0147(12) -0.0067(12)
C16 0.0305(13) 0.0269(12) 0.0347(14) -0.0070(10) -0.0046(11) -0.0050(10)
C17 0.165(5) 0.051(2) 0.097(3) -0.050(2) 0.062(3) -0.062(3)
C18 0.075(2) 0.058(2) 0.049(2) -0.0332(17) -0.0136(17) 0.0007(18)
C19 0.0348(18) 0.091(3) 0.080(3) -0.052(2) 0.0001(17) 0.0091(17)
C21 0.0227(11) 0.0261(12) 0.0296(12) -0.0101(10) 0.0050(9) -0.0095(9)
C22 0.0284(13) 0.0495(16) 0.0396(15) -0.0109(13) 0.0033(11) -0.0198(12)
C23 0.0349(16) 0.084(2) 0.057(2) -0.0239(18) 0.0144(14) -0.0370(17)
C24 0.0490(19) 0.089(3) 0.051(2) -0.0214(18) 0.0292(16) -0.0432(19)
C25 0.0466(17) 0.068(2) 0.0320(15) -0.0121(14) 0.0136(13) -0.0276(16)
C26 0.0310(13) 0.0439(15) 0.0301(13) -0.0116(11) 0.0076(11) -0.0178(12)
C27 0.0482(17) 0.0486(17) 0.0291(14) -0.0081(13) -0.0038(13) -0.0079(14)
C28 0.0576(19) 0.0445(17) 0.0405(16) -0.0232(14) 0.0077(14) -0.0080(14)
C29 0.0455(18) 0.079(2) 0.0369(16) -0.0087(16) 0.0149(14) -0.0308(17)
C31 0.0200(11) 0.0199(11) 0.0284(12) -0.0084(9) 0.0004(9) -0.0066(9)
C32 0.0429(15) 0.0274(13) 0.0333(14) -0.0096(11) 0.0055(11) -0.0179(11)
C33 0.0503(17) 0.0308(14) 0.0509(17) -0.0126(12) 0.0046(14) -0.0240(13)
C34 0.0484(17) 0.0347(14) 0.0552(18) -0.0233(13) -0.0057(14) -0.0184(13)
C35 0.0497(17) 0.0427(16) 0.0351(15) -0.0179(12) -0.0038(13) -0.0195(13)
C36 0.0356(14) 0.0311(13) 0.0301(13) -0.0087(10) -0.0012(11) -0.0168(11)
C41 0.0190(11) 0.0230(11) 0.0254(12) -0.0076(9) 0.0013(9) -0.0051(9)
C42 0.0261(13) 0.0332(14) 0.070(2) -0.0249(14) 0.0010(13) -0.0094(11)
C43 0.0197(13) 0.0498(18) 0.100(3) -0.0336(18) 0.0033(15) -0.0110(13)
C44 0.0219(13) 0.0390(15) 0.0623(19) -0.0221(14) 0.0025(12) -0.0006(11)
C45 0.0308(14) 0.0259(13) 0.0509(17) -0.0150(12) 0.0008(12) -0.0036(10)
C46 0.0255(12) 0.0273(12) 0.0390(14) -0.0108(11) 0.0045(10) -0.0101(10)
C51 0.078(3) 0.049(2) 0.066(3) -0.0024(18) -0.005(2) 0.0119(19)
C52 0.060(2) 0.077(3) 0.094(3) -0.010(2) -0.007(2) -0.016(2)
C53 0.170(5) 0.064(3) 0.078(3) -0.021(2) 0.056(3) -0.073(3)
C54 0.110(4) 0.125(4) 0.110(4) -0.034(3) 0.019(3) -0.077(4)
Li 0.033(2) 0.026(2) 0.037(2) -0.0062(18) 0.0065(19) -0.0049(18)
C61 0.056(2) 0.084(3) 0.046(2) -0.0224(19) 0.0040(16) -0.0202(19)
C62 0.053(2) 0.078(3) 0.082(3) -0.029(2) 0.011(2) -0.0182(19)
C63 0.076(3) 0.131(4) 0.074(3) -0.052(3) 0.015(2) -0.052(3)
C64 0.081(3) 0.179(6) 0.043(2) -0.019(3) -0.004(2) -0.080(4)
C65 0.075(3) 0.104(4) 0.082(3) 0.024(3) -0.011(2) -0.051(3)
C66 0.071(3) 0.074(3) 0.071(3) -0.022(2) 0.005(2) -0.037(2)
C71 0.232(9) 0.054(3) 0.134(6) -0.022(3) 0.077(6) -0.049(5)
C72 0.122(6) 0.078(4) 0.212(9) -0.042(5) 0.033(6) -0.032(4)
C73 0.108(5) 0.067(3) 0.237(9) -0.062(4) 0.105(5) -0.043(3)

loop_
_atom_type_symbol
_atom_type_description
_atom_type_scat_dispersion_real
_atom_type_scat_dispersion_imag
_atom_type_scat_source
C C 0.0033 0.0016 'International Tables Vol C Tables 4.2.6.8 and 6.1.1.4'
H H 0.0000 0.0000 'International Tables Vol C Tables 4.2.6.8 and 6.1.1.4'
Li Li -0.0003 0.0001 'International Tables Vol C Tables 4.2.6.8 and 6.1.1.4'
N N 0.0061 0.0033 'International Tables Vol C Tables 4.2.6.8 and 6.1.1.4'
O O 0.0106 0.0060 'International Tables Vol C Tables 4.2.6.8 and 6.1.1.4'
Si Si 0.0817 0.0704 'International Tables Vol C Tables 4.2.6.8 and 6.1.1.4'
P P 0.1023 0.0942 'International Tables Vol C Tables 4.2.6.8 and 6.1.1.4'
Rh Rh -1.1178 0.9187 'International Tables Vol C Tables 4.2.6.8 and 6.1.1.4'

loop_
_geom_angle_atom_site_label_1
_geom_angle_atom_site_label_2
_geom_angle_atom_site_label_3
_geom_angle
_geom_angle_site_symmetry_1
_geom_angle_site_symmetry_3
C12 Rh C7 96.56(9) . .
C12 Rh C6 89.21(9) . .
C7 Rh C6 37.85(10) . .
C12 Rh C1 86.16(8) . .
C7 Rh C1 160.27(9) . .
C6 Rh C1 161.84(9) . .
C12 Rh C3 146.17(9) . .
C7 Rh C3 96.12(10) . .
C6 Rh C3 81.93(10) . .
C1 Rh C3 92.22(9) . .
C12 Rh C2 177.05(9) . .
C7 Rh C2 80.75(9) . .
C6 Rh C2 89.38(9) . .
C1 Rh C2 95.97(9) . .
C3 Rh C2 35.99(9) . .
N1 P1 C1 118.50(10) . .
N1 P1 C11 110.68(11) . .
C1 P1 C11 101.84(10) . .
N1 P1 C21 113.04(10) . .
C1 P1 C21 104.83(10) . .
C11 P1 C21 106.83(11) . .
N2 P2 C1 114.82(10) . .
N2 P2 C41 112.66(10) . .
C1 P2 C41 110.16(10) . .
N2 P2 C31 107.71(10) . .
C1 P2 C31 108.25(10) . .
C41 P2 C31 102.37(10) . .
N1 Si1 C19 111.64(13) . .
N1 Si1 C18 116.14(12) . .
C19 Si1 C18 106.94(18) . .
N1 Si1 C17 108.22(14) . .
C19 Si1 C17 108.4(2) . .
C18 Si1 C17 105.0(2) . .
N2 Si2 C27 107.84(12) . .
N2 Si2 C29 111.79(13) . .
C27 Si2 C29 108.14(15) . .
N2 Si2 C28 115.18(12) . .
C27 Si2 C28 106.26(14) . .
C29 Si2 C28 107.30(16) . .
C53 O C51 119.1(3) . .
C53 O Li 122.8(3) . .
C51 O Li 118.1(3) . .
P1 N1 Si1 132.73(13) . .
P1 N1 Li 103.64(15) . .
Si1 N1 Li 123.63(16) . .
P2 N2 Si2 131.60(12) . .
P2 N2 Li 108.59(16) . .
Si2 N2 Li 119.80(16) . .
P2 C1 P1 109.65(11) . .
P2 C1 Rh 119.35(11) . .
P1 C1 Rh 100.39(10) . .
C3 C2 C9 124.3(2) . .
C3 C2 Rh 69.08(14) . .
C9 C2 Rh 111.10(17) . .
C2 C3 C4 127.6(2) . .
C2 C3 Rh 74.93(15) . .
C4 C3 Rh 106.14(17) . .
C5 C4 C3 113.6(2) . .
C6 C5 C4 112.9(2) . .
C7 C6 C5 123.2(2) . .
C7 C6 Rh 69.91(13) . .
C5 C6 Rh 111.96(18) . .
C6 C7 C8 125.2(2) . .
C6 C7 Rh 72.25(14) . .
C8 C7 Rh 111.41(17) . .
C7 C8 C9 115.0(2) . .
C8 C9 C2 113.1(2) . .
C16 C11 C12 123.3(2) . .
C16 C11 P1 121.51(18) . .
C12 C11 P1 115.21(16) . .
C11 C12 C13 114.4(2) . .
C11 C12 Rh 114.70(16) . .
C13 C12 Rh 130.18(18) . .
C14 C13 C12 122.9(2) . .
C13 C14 C15 120.7(2) . .
C16 C15 C14 118.9(2) . .
C15 C16 C11 119.8(2) . .
C26 C21 C22 118.4(2) . .
C26 C21 P1 120.95(18) . .
C22 C21 P1 120.6(2) . .
C23 C22 C21 120.6(3) . .
C24 C23 C22 120.1(3) . .
C23 C24 C25 120.4(3) . .
C24 C25 C26 119.6(3) . .
C25 C26 C21 120.9(3) . .
C36 C31 C32 118.3(2) . .
C36 C31 P2 123.84(18) . .
C32 C31 P2 117.79(18) . .
C33 C32 C31 120.6(2) . .
C34 C33 C32 120.3(3) . .
C35 C34 C33 120.0(2) . .
C34 C35 C36 120.3(3) . .
C31 C36 C35 120.5(2) . .
C42 C41 C46 118.5(2) . .
C42 C41 P2 119.49(18) . .
C46 C41 P2 121.51(18) . .
C41 C42 C43 120.7(2) . .
C44 C43 C42 120.4(3) . .
C43 C44 C45 119.4(2) . .
C44 C45 C46 120.5(2) . .
C41 C46 C45 120.4(2) . .
C52 C51 O 115.0(3) . .
C54 C53 O 116.0(4) . .
O Li N1 123.9(2) . .
O Li N2 127.3(2) . .
N1 Li N2 108.7(2) . .
C62 C61 C66 121.6(4) . .
C63 C62 C61 120.2(5) . .
C62 C63 C64 120.8(5) . .
C63 C64 C65 119.4(4) . .
C66 C65 C64 119.5(4) . .
C61 C66 C65 118.5(4) . .
C73 C71 C72 116.8(7) 2_666 .
C73 C72 C71 119.6(8) . .
C72 C73 C71 123.6(6) . 2_666

loop_
_geom_bond_atom_site_label_1
_geom_bond_atom_site_label_2
_geom_bond_distance
_geom_bond_site_symmetry_2
Rh C12 2.043(2) .
Rh C7 2.122(2) .
Rh C6 2.152(2) .
Rh C1 2.164(2) .
Rh C3 2.181(2) .
Rh C2 2.254(2) .
P1 N1 1.5910(19) .
P1 C1 1.794(2) .
P1 C11 1.799(2) .
P1 C21 1.818(2) .
P2 N2 1.5795(19) .
P2 C1 1.786(2) .
P2 C41 1.828(2) .
P2 C31 1.834(2) .
Si1 N1 1.7054(19) .
Si1 C19 1.862(3) .
Si1 C18 1.862(3) .
Si1 C17 1.863(4) .
Si2 N2 1.708(2) .
Si2 C27 1.859(3) .
Si2 C29 1.865(3) .
Si2 C28 1.869(3) .
O C53 1.450(5) .
O C51 1.467(4) .
O Li 1.927(5) .
N1 Li 2.027(5) .
N2 Li 2.034(5) .
C2 C3 1.372(4) .
C2 C9 1.519(4) .
C3 C4 1.521(4) .
C4 C5 1.512(4) .
C5 C6 1.510(4) .
C6 C7 1.386(4) .
C7 C8 1.516(4) .
C8 C9 1.516(4) .
C11 C16 1.396(3) .
C11 C12 1.407(3) .
C12 C13 1.412(3) .
C13 C14 1.378(4) .
C14 C15 1.389(4) .
C15 C16 1.376(4) .
C21 C26 1.392(3) .
C21 C22 1.394(3) .
C22 C23 1.386(4) .
C23 C24 1.371(5) .
C24 C25 1.382(4) .
C25 C26 1.385(4) .
C31 C36 1.382(3) .
C31 C32 1.401(3) .
C32 C33 1.380(4) .
C33 C34 1.373(4) .
C34 C35 1.369(4) .
C35 C36 1.395(3) .
C41 C42 1.385(3) .
C41 C46 1.388(3) .
C42 C43 1.387(4) .
C43 C44 1.376(4) .
C44 C45 1.376(4) .
C45 C46 1.389(3) .
C51 C52 1.453(6) .
C53 C54 1.449(6) .
C61 C62 1.362(5) .
C61 C66 1.363(5) .
C62 C63 1.334(6) .
C63 C64 1.358(7) .
C64 C65 1.405(7) .
C65 C66 1.371(6) .
C71 C73 1.369(11) 2_666
C71 C72 1.370(9) .
C72 C73 1.301(11) .
C73 C71 1.369(11) 2_666

loop_
_geom_torsion_atom_site_label_1
_geom_torsion_atom_site_label_2
_geom_torsion_atom_site_label_3
_geom_torsion_atom_site_label_4
_geom_torsion
_geom_torsion_site_symmetry_1
_geom_torsion_site_symmetry_4
C1 P1 N1 Si1 113.29(17) . .
C11 P1 N1 Si1 -129.69(16) . .
C21 P1 N1 Si1 -9.9(2) . .
C1 P1 N1 Li -67.07(18) . .
C11 P1 N1 Li 49.96(18) . .
C21 P1 N1 Li 169.74(17) . .
C19 Si1 N1 P1 72.0(2) . .
C18 Si1 N1 P1 -50.9(2) . .
C17 Si1 N1 P1 -168.7(2) . .
C19 Si1 N1 Li -107.6(2) . .
C18 Si1 N1 Li 129.5(2) . .
C17 Si1 N1 Li 11.7(3) . .
C1 P2 N2 Si2 117.06(16) . .
C41 P2 N2 Si2 -10.1(2) . .
C31 P2 N2 Si2 -122.28(16) . .
C1 P2 N2 Li -64.30(19) . .
C41 P2 N2 Li 168.51(17) . .
C31 P2 N2 Li 56.36(18) . .
C27 Si2 N2 P2 -164.61(17) . .
C29 Si2 N2 P2 76.6(2) . .
C28 Si2 N2 P2 -46.2(2) . .
C27 Si2 N2 Li 16.9(2) . .
C29 Si2 N2 Li -101.9(2) . .
C28 Si2 N2 Li 135.3(2) . .
N2 P2 C1 P1 38.98(15) . .
C41 P2 C1 P1 167.43(11) . .
C31 P2 C1 P1 -81.39(13) . .
N2 P2 C1 Rh -75.89(14) . .
C41 P2 C1 Rh 52.56(15) . .
C31 P2 C1 Rh 163.75(11) . .
N1 P1 C1 P2 36.85(16) . .
C11 P1 C1 P2 -84.78(13) . .
C21 P1 C1 P2 164.04(11) . .
N1 P1 C1 Rh 163.33(9) . .
C11 P1 C1 Rh 41.71(11) . .
C21 P1 C1 Rh -69.48(11) . .
C12 Rh C1 P2 78.57(13) . .
C7 Rh C1 P2 -20.2(3) . .
C6 Rh C1 P2 154.1(2) . .
C3 Rh C1 P2 -135.28(13) . .
C2 Rh C1 P2 -99.38(13) . .
C12 Rh C1 P1 -41.12(10) . .
C7 Rh C1 P1 -139.9(2) . .
C6 Rh C1 P1 34.5(3) . .
C3 Rh C1 P1 105.03(11) . .
C2 Rh C1 P1 140.93(10) . .
C12 Rh C2 C3 138.4(17) . .
C7 Rh C2 C3 114.09(16) . .
C6 Rh C2 C3 77.06(16) . .
C1 Rh C2 C3 -85.55(16) . .
C12 Rh C2 C9 18.4(19) . .
C7 Rh C2 C9 -5.88(19) . .
C6 Rh C2 C9 -42.9(2) . .
C1 Rh C2 C9 154.49(19) . .
C3 Rh C2 C9 -120.0(3) . .
C9 C2 C3 C4 2.9(4) . .
Rh C2 C3 C4 -99.0(3) . .
C9 C2 C3 Rh 101.9(2) . .
C12 Rh C3 C2 -176.48(15) . .
C7 Rh C3 C2 -64.99(16) . .
C6 Rh C3 C2 -100.17(16) . .
C1 Rh C3 C2 97.11(15) . .
C12 Rh C3 C4 -51.0(3) . .
C7 Rh C3 C4 60.49(19) . .
C6 Rh C3 C4 25.30(18) . .
C1 Rh C3 C4 -137.42(18) . .
C2 Rh C3 C4 125.5(3) . .
C2 C3 C4 C5 43.0(4) . .
Rh C3 C4 C5 -40.2(3) . .
C3 C4 C5 C6 35.9(4) . .
C4 C5 C6 C7 -91.9(3) . .
C4 C5 C6 Rh -12.2(3) . .
C12 Rh C6 C7 -101.78(16) . .
C1 Rh C6 C7 -176.9(2) . .
C3 Rh C6 C7 110.98(16) . .
C2 Rh C6 C7 75.63(16) . .
C12 Rh C6 C5 139.4(2) . .
C7 Rh C6 C5 -118.8(3) . .
C1 Rh C6 C5 64.3(4) . .
C3 Rh C6 C5 -7.8(2) . .
C2 Rh C6 C5 -43.1(2) . .
C5 C6 C7 C8 -0.4(4) . .
Rh C6 C7 C8 -104.1(2) . .
C5 C6 C7 Rh 103.7(2) . .
C12 Rh C7 C6 80.17(16) . .
C1 Rh C7 C6 177.1(2) . .
C3 Rh C7 C6 -68.40(16) . .
C2 Rh C7 C6 -101.05(16) . .
C12 Rh C7 C8 -158.19(19) . .
C6 Rh C7 C8 121.6(3) . .
C1 Rh C7 C8 -61.2(4) . .
C3 Rh C7 C8 53.2(2) . .
C2 Rh C7 C8 20.59(19) . .
C6 C7 C8 C9 49.4(4) . .
Rh C7 C8 C9 -33.4(3) . .
C7 C8 C9 C2 28.5(4) . .
C3 C2 C9 C8 -88.6(3) . .
Rh C2 C9 C8 -10.1(3) . .
N1 P1 C11 C16 30.3(2) . .
C1 P1 C11 C16 157.2(2) . .
C21 P1 C11 C16 -93.1(2) . .
N1 P1 C11 C12 -150.51(17) . .
C1 P1 C11 C12 -23.62(19) . .
C21 P1 C11 C12 86.04(19) . .
C16 C11 C12 C13 -1.6(3) . .
P1 C11 C12 C13 179.22(18) . .
C16 C11 C12 Rh 169.55(19) . .
P1 C11 C12 Rh -9.6(2) . .
C7 Rh C12 C11 -167.88(17) . .
C6 Rh C12 C11 -130.68(18) . .
C1 Rh C12 C11 31.74(17) . .
C3 Rh C12 C11 -56.5(2) . .
C2 Rh C12 C11 168.0(17) . .
C7 Rh C12 C13 1.6(2) . .
C6 Rh C12 C13 38.8(2) . .
C1 Rh C12 C13 -158.8(2) . .
C3 Rh C12 C13 112.9(2) . .
C2 Rh C12 C13 -22.6(19) . .
C11 C12 C13 C14 1.0(4) . .
Rh C12 C13 C14 -168.4(2) . .
C12 C13 C14 C15 0.4(4) . .
C13 C14 C15 C16 -1.3(4) . .
C14 C15 C16 C11 0.7(4) . .
C12 C11 C16 C15 0.8(4) . .
P1 C11 C16 C15 179.9(2) . .
N1 P1 C21 C26 81.2(2) . .
C1 P1 C21 C26 -49.2(2) . .
C11 P1 C21 C26 -156.8(2) . .
N1 P1 C21 C22 -96.3(2) . .
C1 P1 C21 C22 133.3(2) . .
C11 P1 C21 C22 25.7(2) . .
C26 C21 C22 C23 0.8(4) . .
P1 C21 C22 C23 178.4(2) . .
C21 C22 C23 C24 -0.1(5) . .
C22 C23 C24 C25 -0.3(6) . .
C23 C24 C25 C26 0.0(5) . .
C24 C25 C26 C21 0.7(5) . .
C22 C21 C26 C25 -1.1(4) . .
P1 C21 C26 C25 -178.6(2) . .
N2 P2 C31 C36 -153.0(2) . .
C1 P2 C31 C36 -28.3(2) . .
C41 P2 C31 C36 88.1(2) . .
N2 P2 C31 C32 29.4(2) . .
C1 P2 C31 C32 154.15(19) . .
C41 P2 C31 C32 -89.5(2) . .
C36 C31 C32 C33 -1.0(4) . .
P2 C31 C32 C33 176.7(2) . .
C31 C32 C33 C34 1.2(4) . .
C32 C33 C34 C35 -0.9(4) . .
C33 C34 C35 C36 0.3(4) . .
C32 C31 C36 C35 0.5(4) . .
P2 C31 C36 C35 -177.1(2) . .
C34 C35 C36 C31 -0.1(4) . .
N2 P2 C41 C42 -83.2(2) . .
C1 P2 C41 C42 147.2(2) . .
C31 P2 C41 C42 32.2(2) . .
N2 P2 C41 C46 88.8(2) . .
C1 P2 C41 C46 -40.8(2) . .
C31 P2 C41 C46 -155.7(2) . .
C46 C41 C42 C43 -1.0(4) . .
P2 C41 C42 C43 171.3(3) . .
C41 C42 C43 C44 0.7(5) . .
C42 C43 C44 C45 0.1(5) . .
C43 C44 C45 C46 -0.7(5) . .
C42 C41 C46 C45 0.4(4) . .
P2 C41 C46 C45 -171.7(2) . .
C44 C45 C46 C41 0.5(4) . .
C53 O C51 C52 -82.7(5) . .
Li O C51 C52 97.2(4) . .
C51 O C53 C54 -85.3(6) . .
Li O C53 C54 94.9(5) . .
C53 O Li N1 -132.7(3) . .
C51 O Li N1 47.4(4) . .
C53 O Li N2 43.0(5) . .
C51 O Li N2 -136.9(3) . .
P1 N1 Li O -150.0(3) . .
Si1 N1 Li O 29.7(4) . .
P1 N1 Li N2 33.6(2) . .
Si1 N1 Li N2 -146.71(17) . .
P2 N2 Li O -149.0(3) . .
Si2 N2 Li O 29.8(4) . .
P2 N2 Li N1 27.2(3) . .
Si2 N2 Li N1 -153.96(16) . .
C66 C61 C62 C63 -0.6(6) . .
C61 C62 C63 C64 -0.4(7) . .
C62 C63 C64 C65 0.6(7) . .
C63 C64 C65 C66 0.3(7) . .
C62 C61 C66 C65 1.5(6) . .
C64 C65 C66 C61 -1.3(6) . .
C73 C71 C72 C73 0.6(11) 2_666 .
C71 C72 C73 C71 -0.6(12) . 2_666
